data_4003549
loop_
_publ_author_name
'Dehnhardt, Natalie'
'Axt, Marleen'
'Zimmermann, Jonas'
'Yang, Meng'
'Mette, Gerson'
'Heine, Johanna'

_publ_section_title
;
 Band Gap-Tunable, Chiral Hybrid Metal Halides Displaying Second-Harmonic
 Generation
;
_journal_name_full 'Chemistry of Materials'
_journal_paper_doi 10.1021/acs.chemmater.0c01605
_journal_year 2020
_chemical_absolute_configuration syn
_chemical_formula_moiety 'Bi2 I10, 4(C8 H11 F N)'
_chemical_formula_sum 'C32 H44 Bi2 F4 I10 N4'
_chemical_formula_weight 2247.67
_space_group_crystal_system monoclinic
_space_group_IT_number 4
_space_group_name_Hall 'P 2yb'
_space_group_name_H-M_alt 'P 1 21 1'
_atom_sites_solution_hydrogens geom
_atom_sites_solution_primary direct
_audit_creation_date 2019-02-26
_audit_creation_method
;
Olex2 1.2
(compiled 2018.05.29 svn.r3508 for OlexSys, GUI svn.r5506)
;
_cell_angle_alpha 90
_cell_angle_beta 94.3351(14)
_cell_angle_gamma 90
_cell_formula_units_Z 2
_cell_length_a 12.9207(5)
_cell_length_b 14.6156(5)
_cell_length_c 14.2779(5)
_cell_measurement_reflns_used 9886
_cell_measurement_temperature 100(2)
_cell_measurement_theta_max 25.28
_cell_measurement_theta_min 2.48
_cell_volume 2688.58(17)
_computing_molecular_graphics 'Olex2 (Dolomanov et al., 2009)'
_computing_publication_material 'Olex2 (Dolomanov et al., 2009)'
_computing_structure_refinement 'ShelXL (Sheldrick, 2015)'
_computing_structure_solution 'XS (Sheldrick, 2008)'
_diffrn_ambient_temperature 100.02
_diffrn_detector_area_resol_mean 10.4167
_diffrn_measured_fraction_theta_full 0.999
_diffrn_measured_fraction_theta_max 0.998
_diffrn_measurement_device_type 'Bruker D8 QUEST area detector'
_diffrn_measurement_method '\w and \f scans'
_diffrn_radiation_type MoK\a
_diffrn_radiation_wavelength 0.71073
_diffrn_reflns_av_R_equivalents 0.0611
_diffrn_reflns_av_unetI/netI 0.0500
_diffrn_reflns_Laue_measured_fraction_full 0.999
_diffrn_reflns_Laue_measured_fraction_max 0.998
_diffrn_reflns_limit_h_max 15
_diffrn_reflns_limit_h_min -15
_diffrn_reflns_limit_k_max 17
_diffrn_reflns_limit_k_min -17
_diffrn_reflns_limit_l_max 17
_diffrn_reflns_limit_l_min -17
_diffrn_reflns_number 45033
_diffrn_reflns_point_group_measured_fraction_full 0.999
_diffrn_reflns_point_group_measured_fraction_max 0.997
_diffrn_reflns_theta_full 25.242
_diffrn_reflns_theta_max 25.296
_diffrn_reflns_theta_min 2.107
_diffrn_source 'microfocus sealed X-ray tube'
_diffrn_standards_number 0
_exptl_absorpt_coefficient_mu 12.317
_exptl_absorpt_correction_T_max 0.7452
_exptl_absorpt_correction_T_min 0.5440
_exptl_absorpt_correction_type multi-scan
_exptl_absorpt_process_details
'SADABS-2016/2 (Bruker,2016/2) was used for absorption correction. wR2(int) was 0.1123 before and 0.0675 after correction. The Ratio of minimum to maximum transmission is 0.7300. The \l/2 correction factor is Not present.'
_exptl_crystal_colour orange
_exptl_crystal_colour_primary orange
_exptl_crystal_density_diffrn 2.776
_exptl_crystal_description plank
_exptl_crystal_F_000 1992
_exptl_crystal_size_max 0.296
_exptl_crystal_size_mid 0.187
_exptl_crystal_size_min 0.086
_refine_diff_density_max 0.729
_refine_diff_density_min -0.718
_refine_diff_density_rms 0.163
_refine_ls_abs_structure_details
;
 Flack x determined using 3499 quotients [(I+)-(I-)]/[(I+)+(I-)]
 (Parsons, Flack and Wagner, Acta Cryst. B69 (2013) 249-259).
;
_refine_ls_abs_structure_Flack 0.013(8)
_refine_ls_extinction_method none
_refine_ls_goodness_of_fit_ref 0.953
_refine_ls_hydrogen_treatment constr
_refine_ls_matrix_type full
_refine_ls_number_parameters 465
_refine_ls_number_reflns 9798
_refine_ls_number_restraints 49
_refine_ls_restrained_S_all 0.953
_refine_ls_R_factor_all 0.0396
_refine_ls_R_factor_gt 0.0268
_refine_ls_shift/su_max 0.001
_refine_ls_shift/su_mean 0.000
_refine_ls_structure_factor_coef Fsqd
_refine_ls_weighting_details 'w=1/[\s^2^(Fo^2^)] where P=(Fo^2^+2Fc^2^)/3'
_refine_ls_weighting_scheme calc
_refine_ls_wR_factor_gt 0.0402
_refine_ls_wR_factor_ref 0.0429
_reflns_Friedel_coverage 0.916
_reflns_Friedel_fraction_full 0.998
_reflns_Friedel_fraction_max 0.996
_reflns_number_gt 8286
_reflns_number_total 9798
_reflns_threshold_expression 'I > 2\s(I)'
_cod_data_source_file cm0c01605_si_007.cif
_cod_data_source_block compound6
_cod_database_code 4003549
_shelxl_version_number 2014-3
_shelx_space_group_comment
;
The symmetry employed for this shelxl refinement is uniquely defined
by the following loop, which should always be used as a source of
symmetry information in preference to the above space-group names.
They are only intended as comments.
;
_shelx_estimated_absorpt_t_max 0.417
_shelx_estimated_absorpt_t_min 0.121
_olex2_refinement_description
;
1. Fixed Uiso
 At 1.2 times of:
  All C(H) groups, All N(H,H,H) groups
 At 1.5 times of:
  All C(H,H,H) groups
2. Uiso/Uaniso restraints and constraints
Uanis(C22) \\sim Ueq, Uanis(C32) \\sim Ueq, Uanis(C8) \\sim Ueq, Uanis(C13)
\\sim Ueq: with sigma of 0.01 and sigma for terminal atoms of 0.02
Uanis(C8) \\sim Ueq: with sigma of 0.001 and sigma for terminal atoms of 0.002
Uanis(N1) \\sim Ueq: with sigma of 0.001 and sigma for terminal atoms of 0.002
Uanis(C16) \\sim Ueq, Uanis(C11) \\sim Ueq: with sigma of 0.01 and sigma for
terminal atoms of 0.02
Uanis(C7) \\sim Ueq: with sigma of 0.01 and sigma for terminal atoms of 0.02
3.a Ternary CH refined with riding coordinates:
 C2(H2), C10(H10), C18(H18), C26(H26)
3.b Aromatic/amide H refined with riding coordinates:
 C23(H23), C21(H21), C7(H7), C5(H5), C20(H20), C4(H4), C8(H8), C28(H28),
 C29(H29), C32(H32), C15(H15), C16(H16), C12(H12), C13(H13), C31(H31), C24(H24)
3.c Fitted hexagon refined as free rotating group:
 C15(C16,C11,C12,C13,C14)
3.d Idealised Me refined as rotating group:
 N3(H3A,H3B,H3C), N1(H1A,H1B,H1C), N2(H2A,H2B,H2C), N4(H4A,H4B,H4C), C17(H17A,
 H17B,H17C), C1(H1D,H1E,H1F), C9(H9A,H9B,H9C), C25(H25A,H25B,H25C)
;
_olex2_submission_special_instructions 'No special instructions were received'

loop_
_space_group_symop_operation_xyz
'x, y, z'
'-x, y+1/2, -z'

loop_
_atom_site_label
_atom_site_type_symbol
_atom_site_fract_x
_atom_site_fract_y
_atom_site_fract_z
_atom_site_U_iso_or_equiv
_atom_site_adp_type
_atom_site_occupancy
_atom_site_site_symmetry_order
_atom_site_calc_flag
_atom_site_refinement_flags_posn
_atom_site_refinement_flags_adp
_atom_site_refinement_flags_occupancy
_atom_site_disorder_assembly
_atom_site_disorder_group
Bi2 Bi 1.39604(5) 0.60904(4) 0.60957(5) 0.01115(17) Uani 1 1 d . . . . .
Bi1 Bi 1.10974(5) 0.55858(4) 0.39086(5) 0.01111(17) Uani 1 1 d . . . . .
I1 I 1.18047(9) 0.35863(8) 0.38063(8) 0.0137(3) Uani 1 1 d . . . . .
I2 I 0.89217(10) 0.49409(9) 0.40039(9) 0.0173(3) Uani 1 1 d . . . . .
I6 I 1.33988(9) 0.64029(8) 0.38070(9) 0.0136(3) Uani 1 1 d . . . . .
I5 I 1.16625(10) 0.53168(9) 0.61955(9) 0.0140(3) Uani 1 1 d . . . . .
I10 I 1.32526(9) 0.80917(8) 0.62828(8) 0.0142(3) Uani 1 1 d . . . . .
I3 I 1.08234(10) 0.56440(9) 0.18663(9) 0.0208(3) Uani 1 1 d . . . . .
I9 I 1.41704(10) 0.59710(9) 0.81401(9) 0.0175(3) Uani 1 1 d . . . . .
I7 I 1.47229(9) 0.41809(8) 0.56483(9) 0.0138(3) Uani 1 1 d . . . . .
I4 I 1.02574(10) 0.74913(9) 0.42867(9) 0.0163(3) Uani 1 1 d . . . . .
I8 I 1.61374(9) 0.67204(9) 0.59701(9) 0.0161(3) Uani 1 1 d . . . . .
F1 F 1.6480(8) 0.6522(8) 0.0113(7) 0.030(3) Uani 1 1 d . . . . .
F3 F 0.8735(9) 0.4942(8) 0.9815(8) 0.048(4) Uani 1 1 d . . . . .
N3 N 1.0673(11) 0.7610(11) 0.6920(10) 0.021(4) Uani 1 1 d . . . . .
H3A H 1.0057 0.7598 0.6567 0.025 Uiso 1 1 calc GR . . . .
H3B H 1.0972 0.7047 0.6918 0.025 Uiso 1 1 calc GR . . . .
H3C H 1.1103 0.8027 0.6677 0.025 Uiso 1 1 calc GR . . . .
N1 N 1.4294(11) 0.4157(11) 0.3073(9) 0.014(3) Uani 1 1 d . U . . .
H1A H 1.4951 0.3930 0.3142 0.016 Uiso 1 1 calc GR . . . .
H1B H 1.3863 0.3794 0.3385 0.016 Uiso 1 1 calc GR . . . .
H1C H 1.4287 0.4734 0.3311 0.016 Uiso 1 1 calc GR . . . .
N2 N 1.2456(12) 0.8952(12) 0.4011(10) 0.023(4) Uani 1 1 d . . . . .
H2A H 1.2113 0.8410 0.3930 0.028 Uiso 1 1 calc GR . . . .
H2B H 1.2259 0.9233 0.4538 0.028 Uiso 1 1 calc GR . . . .
H2C H 1.3152 0.8847 0.4071 0.028 Uiso 1 1 calc GR . . . .
N4 N 1.2589(12) 0.2679(12) 0.6085(10) 0.027(4) Uani 1 1 d . . . . .
H4A H 1.2897 0.2500 0.5562 0.033 Uiso 1 1 calc GR . . . .
H4B H 1.2516 0.3298 0.6082 0.033 Uiso 1 1 calc GR . . . .
H4C H 1.1954 0.2411 0.6090 0.033 Uiso 1 1 calc GR . . . .
C6 C 1.5886(16) 0.5954(14) 0.0591(13) 0.024(5) Uani 1 1 d . . . . .
F4 F 1.1346(12) 0.3644(8) 1.0095(8) 0.063(4) Uani 1 1 d . . . . .
F2 F 1.3368(11) 0.7809(9) -0.0100(8) 0.071(5) Uani 1 1 d . . . . .
C22 C 0.9173(17) 0.5646(14) 0.9334(13) 0.025(5) Uani 1 1 d . U . . .
C23 C 0.8568(16) 0.6307(12) 0.8989(12) 0.025(5) Uani 1 1 d . . . . .
H23 H 0.7843 0.6288 0.9061 0.030 Uiso 1 1 calc R . . . .
C21 C 1.0232(17) 0.5618(13) 0.9242(13) 0.035(6) Uani 1 1 d . . . . .
H21 H 1.0649 0.5126 0.9489 0.041 Uiso 1 1 calc R . . . .
C19 C 1.0049(13) 0.7067(11) 0.8412(11) 0.017(4) Uani 1 1 d . . . . .
C7 C 1.4886(15) 0.6214(13) 0.0720(12) 0.019(4) Uani 1 1 d . U . . .
H7 H 1.4623 0.6779 0.0476 0.023 Uiso 1 1 calc R . . . .
C5 C 1.6303(14) 0.5120(12) 0.0946(13) 0.026(5) Uani 1 1 d . . . . .
H5 H 1.7003 0.4950 0.0875 0.031 Uiso 1 1 calc R . . . .
C27 C 1.2739(13) 0.2713(11) 0.7792(10) 0.022(4) Uani 1 1 d . . . . .
C20 C 1.0661(12) 0.6358(10) 0.8763(10) 0.023(4) Uani 1 1 d . . . . .
H20 H 1.1384 0.6365 0.8683 0.027 Uiso 1 1 calc R . . . .
C4 C 1.5644(12) 0.4572(12) 0.1396(11) 0.017(4) Uani 1 1 d . . . . .
H4 H 1.5892 0.3995 0.1623 0.021 Uiso 1 1 calc R . . . .
C8 C 1.4267(12) 0.5644(9) 0.1208(10) 0.014(3) Uani 1 1 d . U . . .
H8 H 1.3581 0.5826 0.1316 0.017 Uiso 1 1 calc R . . . .
C28 C 1.1867(13) 0.2290(11) 0.8082(10) 0.027(4) Uani 1 1 d . . . . .
H28 H 1.1596 0.1778 0.7734 0.032 Uiso 1 1 calc R . . . .
C29 C 1.1366(15) 0.2569(13) 0.8851(11) 0.038(5) Uani 1 1 d . . . . .
H29 H 1.0768 0.2264 0.9045 0.046 Uiso 1 1 calc R . . . .
C30 C 1.1781(17) 0.3303(13) 0.9308(12) 0.040(5) Uani 1 1 d . . . . .
C32 C 1.3110(14) 0.3451(12) 0.8316(12) 0.038(5) Uani 1 1 d . U . . .
H32 H 1.3713 0.3757 0.8139 0.046 Uiso 1 1 calc R . . . .
C17 C 1.1492(12) 0.8260(12) 0.8402(11) 0.028(4) Uani 1 1 d . . . . .
H17A H 1.2036 0.7792 0.8416 0.042 Uiso 1 1 calc GR . . . .
H17B H 1.1371 0.8439 0.9046 0.042 Uiso 1 1 calc GR . . . .
H17C H 1.1712 0.8796 0.8056 0.042 Uiso 1 1 calc GR . . . .
C15 C 1.2200(11) 0.7924(7) 0.1096(8) 0.038(6) Uani 1 1 d . . . . .
H15 H 1.1790 0.7440 0.0823 0.046 Uiso 1 1 calc R . . . .
C16 C 1.1907(8) 0.8356(9) 0.1902(8) 0.034(5) Uani 1 1 d G U . . .
H16 H 1.1297 0.8165 0.2180 0.041 Uiso 1 1 calc R . . . .
C11 C 1.2506(9) 0.9065(8) 0.2302(7) 0.016(4) Uani 1 1 d G U . . .
C12 C 1.3398(8) 0.9343(8) 0.1894(8) 0.030(5) Uani 1 1 d G . . . .
H12 H 1.3807 0.9828 0.2167 0.036 Uiso 1 1 calc R . . . .
C13 C 1.3690(8) 0.8912(9) 0.1088(8) 0.032(5) Uani 1 1 d G U . . .
H13 H 1.4300 0.9102 0.0810 0.039 Uiso 1 1 calc R . . . .
C14 C 1.3092(11) 0.8203(9) 0.0689(7) 0.037(6) Uani 1 1 d G . . . .
C31 C 1.2628(18) 0.3764(12) 0.9098(12) 0.047(6) Uani 1 1 d . . . . .
H31 H 1.2886 0.4272 0.9459 0.056 Uiso 1 1 calc R . . . .
C1 C 1.3884(12) 0.3212(11) 0.1660(12) 0.024(4) Uani 1 1 d . . . . .
H1D H 1.4574 0.2933 0.1754 0.036 Uiso 1 1 calc GR . . . .
H1E H 1.3662 0.3219 0.0989 0.036 Uiso 1 1 calc GR . . . .
H1F H 1.3389 0.2855 0.1998 0.036 Uiso 1 1 calc GR . . . .
C2 C 1.3926(10) 0.4179(8) 0.2031(8) 0.017(3) Uani 1 1 d . . . . .
H2 H 1.3209 0.4440 0.1967 0.020 Uiso 1 1 calc R . . . .
C10 C 1.2195(10) 0.9562(9) 0.3165(9) 0.018(3) Uani 1 1 d . . . . .
H10 H 1.2635 1.0123 0.3244 0.021 Uiso 1 1 calc R . . . .
C9 C 1.1080(10) 0.9858(10) 0.3145(9) 0.026(3) Uani 1 1 d . . . . .
H9A H 1.0629 0.9320 0.3075 0.039 Uiso 1 1 calc GR . . . .
H9B H 1.0925 1.0273 0.2614 0.039 Uiso 1 1 calc GR . . . .
H9C H 1.0960 1.0174 0.3732 0.039 Uiso 1 1 calc GR . . . .
C18 C 1.0488(11) 0.7875(9) 0.7916(8) 0.025(3) Uani 1 1 d . . . . .
H18 H 0.9956 0.8373 0.7888 0.030 Uiso 1 1 calc R . . . .
C25 C 1.3517(11) 0.1390(10) 0.6895(10) 0.032(4) Uani 1 1 d . . . . .
H25A H 1.2887 0.1027 0.6952 0.048 Uiso 1 1 calc GR . . . .
H25B H 1.4035 0.1228 0.7405 0.048 Uiso 1 1 calc GR . . . .
H25C H 1.3796 0.1262 0.6289 0.048 Uiso 1 1 calc GR . . . .
C26 C 1.3261(12) 0.2389(10) 0.6956(10) 0.030(4) Uani 1 1 d . . . . .
H26 H 1.3930 0.2732 0.6948 0.037 Uiso 1 1 calc R . . . .
C24 C 0.8993(13) 0.7035(13) 0.8518(13) 0.028(5) Uani 1 1 d . . . . .
H24 H 0.8555 0.7512 0.8269 0.034 Uiso 1 1 calc R . . . .
C3 C 1.4639(11) 0.4811(10) 0.1539(11) 0.012(3) Uani 1 1 d . . . . .

loop_
_atom_site_aniso_label
_atom_site_aniso_U_11
_atom_site_aniso_U_22
_atom_site_aniso_U_33
_atom_site_aniso_U_23
_atom_site_aniso_U_13
_atom_site_aniso_U_12
Bi2 0.0094(4) 0.0129(4) 0.0110(4) -0.0009(3) -0.0002(3) 0.0003(3)
Bi1 0.0098(4) 0.0134(4) 0.0100(4) -0.0009(3) 0.0000(3) 0.0001(3)
I1 0.0110(6) 0.0143(7) 0.0158(6) -0.0003(5) 0.0005(5) 0.0039(5)
I2 0.0112(7) 0.0193(7) 0.0215(7) 0.0022(6) 0.0018(5) -0.0029(5)
I6 0.0108(6) 0.0176(7) 0.0123(6) -0.0013(5) 0.0007(5) -0.0008(5)
I5 0.0108(6) 0.0195(7) 0.0117(6) 0.0002(5) 0.0000(5) -0.0023(5)
I10 0.0106(6) 0.0145(7) 0.0172(6) 0.0000(5) -0.0004(5) 0.0013(5)
I3 0.0245(7) 0.0265(8) 0.0112(7) 0.0004(6) -0.0007(6) -0.0006(6)
I9 0.0221(7) 0.0196(7) 0.0103(7) 0.0001(6) -0.0011(5) -0.0039(6)
I7 0.0120(7) 0.0134(7) 0.0159(6) -0.0025(5) 0.0000(5) 0.0009(5)
I4 0.0148(7) 0.0141(7) 0.0200(7) -0.0043(6) 0.0015(5) 0.0013(5)
I8 0.0107(6) 0.0149(7) 0.0228(7) 0.0010(6) 0.0016(5) -0.0024(5)
F1 0.027(5) 0.038(6) 0.026(6) 0.008(4) 0.007(4) -0.004(4)
F3 0.086(9) 0.039(6) 0.020(5) 0.001(5) 0.011(5) -0.036(6)
N3 0.018(7) 0.022(7) 0.023(7) 0.007(5) 0.003(5) -0.006(5)
N1 0.014(4) 0.014(4) 0.013(4) -0.002(3) 0.002(3) 0.001(3)
N2 0.015(8) 0.041(10) 0.013(8) 0.006(7) -0.006(6) -0.010(8)
N4 0.015(9) 0.050(11) 0.018(8) 0.004(8) 0.001(7) 0.004(8)
C6 0.040(11) 0.020(10) 0.011(9) -0.002(8) 0.007(8) -0.004(8)
F4 0.140(13) 0.023(5) 0.027(6) 0.008(4) 0.010(7) 0.026(6)
F2 0.088(9) 0.104(11) 0.019(6) -0.020(6) -0.006(6) 0.066(8)
C22 0.044(10) 0.023(9) 0.008(8) -0.004(7) 0.005(7) -0.011(8)
C23 0.033(10) 0.021(10) 0.024(10) -0.006(7) 0.018(8) -0.009(8)
C21 0.054(14) 0.024(10) 0.023(10) 0.006(8) -0.012(9) 0.006(9)
C19 0.023(10) 0.013(8) 0.014(7) 0.003(6) 0.003(7) 0.014(7)
C7 0.025(8) 0.024(8) 0.009(7) 0.005(6) -0.007(6) 0.003(6)
C5 0.027(10) 0.019(10) 0.032(10) 0.001(7) 0.013(8) 0.013(7)
C27 0.031(9) 0.019(9) 0.014(8) 0.003(7) -0.009(7) -0.004(7)
C20 0.027(9) 0.025(10) 0.017(8) -0.009(7) 0.002(6) -0.005(8)
C4 0.017(10) 0.018(8) 0.016(8) 0.005(6) -0.002(7) 0.008(7)
C8 0.014(4) 0.014(4) 0.014(4) 0.0005(14) 0.0007(14) 0.0011(14)
C28 0.031(10) 0.036(11) 0.011(8) 0.001(8) -0.011(7) -0.004(7)
C29 0.060(13) 0.035(9) 0.017(9) 0.001(8) -0.010(9) 0.004(8)
C30 0.079(16) 0.019(9) 0.027(11) 0.000(8) 0.025(10) 0.006(9)
C32 0.054(10) 0.028(8) 0.030(8) 0.015(7) -0.011(7) -0.023(7)
C17 0.036(11) 0.032(10) 0.018(8) -0.003(7) 0.008(8) -0.011(8)
C15 0.078(15) 0.018(10) 0.019(10) 0.002(8) 0.002(10) -0.013(9)
C16 0.046(9) 0.038(10) 0.020(8) 0.002(7) 0.019(7) -0.002(8)
C11 0.018(8) 0.014(7) 0.017(7) 0.009(6) -0.002(6) -0.005(6)
C12 0.018(9) 0.042(12) 0.028(10) 0.004(9) -0.004(7) -0.004(8)
C13 0.017(8) 0.061(11) 0.019(8) 0.005(8) 0.005(7) 0.017(8)
C14 0.054(14) 0.041(13) 0.014(10) 0.006(9) -0.009(9) 0.029(10)
C31 0.106(19) 0.022(11) 0.011(8) -0.001(7) -0.006(10) -0.007(11)
C1 0.020(9) 0.030(9) 0.021(8) -0.004(7) -0.002(7) -0.001(7)
C2 0.013(7) 0.023(7) 0.014(6) 0.001(5) -0.001(5) 0.006(6)
C10 0.017(8) 0.022(8) 0.014(7) 0.002(6) -0.001(6) -0.003(6)
C9 0.029(9) 0.035(9) 0.014(7) 0.007(7) 0.004(6) 0.014(7)
C18 0.029(9) 0.025(8) 0.021(7) -0.004(6) 0.001(6) -0.002(6)
C25 0.022(9) 0.044(10) 0.030(8) 0.003(7) 0.002(7) -0.007(7)
C26 0.023(10) 0.042(10) 0.024(8) 0.005(7) -0.012(7) -0.015(8)
C24 0.024(11) 0.036(10) 0.027(9) -0.004(8) 0.004(8) 0.005(8)
C3 0.009(8) 0.014(8) 0.011(7) 0.001(6) -0.003(6) 0.009(6)

loop_
_atom_type_symbol
_atom_type_description
_atom_type_scat_dispersion_real
_atom_type_scat_dispersion_imag
_atom_type_scat_source
C C 0.0033 0.0016 'International Tables Vol C Tables 4.2.6.8 and 6.1.1.4'
H H 0.0000 0.0000 'International Tables Vol C Tables 4.2.6.8 and 6.1.1.4'
Bi Bi -4.1077 10.2566 'International Tables Vol C Tables 4.2.6.8 and 6.1.1.4'
F F 0.0171 0.0103 'International Tables Vol C Tables 4.2.6.8 and 6.1.1.4'
I I -0.4742 1.8119 'International Tables Vol C Tables 4.2.6.8 and 6.1.1.4'
N N 0.0061 0.0033 'International Tables Vol C Tables 4.2.6.8 and 6.1.1.4'

loop_
_geom_angle_atom_site_label_1
_geom_angle_atom_site_label_2
_geom_angle_atom_site_label_3
_geom_angle
_geom_angle_site_symmetry_1
_geom_angle_site_symmetry_3
_geom_angle_publ_flag
I5 Bi2 I6 87.58(4) . . ?
I10 Bi2 I6 84.87(4) . . ?
I10 Bi2 I5 92.82(4) . . ?
I9 Bi2 I6 171.42(4) . . ?
I9 Bi2 I5 87.17(4) . . ?
I9 Bi2 I10 88.61(4) . . ?
I9 Bi2 I7 98.52(4) . . ?
I9 Bi2 I8 93.55(4) . . ?
I7 Bi2 I6 88.27(4) . . ?
I7 Bi2 I5 90.09(4) . . ?
I7 Bi2 I10 172.43(4) . . ?
I8 Bi2 I6 92.02(4) . . ?
I8 Bi2 I5 177.13(4) . . ?
I8 Bi2 I10 89.98(4) . . ?
I8 Bi2 I7 87.06(4) . . ?
I1 Bi1 I6 94.12(4) . . ?
I1 Bi1 I5 83.67(4) . . ?
I2 Bi1 I1 89.21(4) . . ?
I2 Bi1 I6 176.67(4) . . ?
I2 Bi1 I5 93.20(4) . . ?
I2 Bi1 I4 86.05(4) . . ?
I6 Bi1 I5 87.30(4) . . ?
I3 Bi1 I1 89.67(4) . . ?
I3 Bi1 I2 90.65(4) . . ?
I3 Bi1 I6 89.24(4) . . ?
I3 Bi1 I5 172.26(4) . . ?
I3 Bi1 I4 97.61(4) . . ?
I4 Bi1 I1 171.34(4) . . ?
I4 Bi1 I6 90.66(4) . . ?
I4 Bi1 I5 89.36(4) . . ?
Bi1 I6 Bi2 92.20(4) . . ?
Bi2 I5 Bi1 92.89(4) . . ?
F1 C6 C7 118.3(18) . . ?
F1 C6 C5 119.8(18) . . ?
C7 C6 C5 121.9(18) . . ?
F3 C22 C21 118.0(19) . . ?
C23 C22 F3 118.6(19) . . ?
C23 C22 C21 123.4(19) . . ?
C22 C23 C24 119.8(19) . . ?
C22 C21 C20 116.7(18) . . ?
C20 C19 C18 122.3(15) . . ?
C20 C19 C24 118.5(16) . . ?
C24 C19 C18 119.1(14) . . ?
C6 C7 C8 119.2(18) . . ?
C4 C5 C6 116.2(17) . . ?
C28 C27 C32 116.6(14) . . ?
C28 C27 C26 121.8(14) . . ?
C32 C27 C26 121.6(15) . . ?
C19 C20 C21 121.2(17) . . ?
C5 C4 C3 123.4(16) . . ?
C3 C8 C7 120.4(16) . . ?
C27 C28 C29 123.5(14) . . ?
C30 C29 C28 115.3(16) . . ?
C29 C30 F4 120.5(18) . . ?
C31 C30 F4 112.9(18) . . ?
C31 C30 C29 126.5(16) . . ?
C27 C32 C31 122.2(16) . . ?
C16 C15 C14 120.0 . . ?
C11 C16 C15 120.0 . . ?
C16 C11 C12 120.0 . . ?
C16 C11 C10 121.3(9) . . ?
C12 C11 C10 118.7(9) . . ?
C13 C12 C11 120.0 . . ?
C14 C13 C12 120.0 . . ?
F2 C14 C15 120.6(12) . . ?
F2 C14 C13 119.3(12) . . ?
C13 C14 C15 120.0 . . ?
C30 C31 C32 115.8(16) . . ?
C1 C2 N1 108.8(11) . . ?
C1 C2 C3 114.6(11) . . ?
C3 C2 N1 108.0(11) . . ?
C11 C10 N2 108.0(11) . . ?
C9 C10 N2 109.8(11) . . ?
C9 C10 C11 115.9(11) . . ?
N3 C18 C17 109.4(12) . . ?
C19 C18 N3 109.5(12) . . ?
C19 C18 C17 114.3(12) . . ?
C27 C26 N4 107.5(13) . . ?
C27 C26 C25 118.0(13) . . ?
C25 C26 N4 109.8(13) . . ?
C19 C24 C23 120.4(17) . . ?
C4 C3 C8 118.8(15) . . ?
C4 C3 C2 121.9(14) . . ?
C8 C3 C2 119.3(13) . . ?

loop_
_geom_bond_atom_site_label_1
_geom_bond_atom_site_label_2
_geom_bond_distance
_geom_bond_site_symmetry_2
_geom_bond_publ_flag
Bi2 I6 3.3250(14) . ?
Bi2 I5 3.1903(15) . ?
Bi2 I10 3.0824(14) . ?
Bi2 I9 2.9163(14) . ?
Bi2 I7 3.0434(14) . ?
Bi2 I8 2.9780(15) . ?
Bi1 I1 3.0688(14) . ?
Bi1 I2 2.9778(15) . ?
Bi1 I6 3.2178(15) . ?
Bi1 I5 3.3149(14) . ?
Bi1 I3 2.9119(14) . ?
Bi1 I4 3.0519(14) . ?
F1 C6 1.35(2) . ?
F3 C22 1.38(2) . ?
N3 C18 1.510(18) . ?
N1 C2 1.527(16) . ?
N2 C10 1.518(18) . ?
N4 C26 1.521(19) . ?
C6 C7 1.37(3) . ?
C6 C5 1.41(3) . ?
F4 C30 1.386(19) . ?
F2 C14 1.336(14) . ?
C22 C23 1.31(3) . ?
C22 C21 1.38(3) . ?
C23 C24 1.39(2) . ?
C21 C20 1.42(2) . ?
C19 C20 1.375(19) . ?
C19 C18 1.51(2) . ?
C19 C24 1.39(2) . ?
C7 C8 1.38(2) . ?
C5 C4 1.37(2) . ?
C27 C28 1.38(2) . ?
C27 C32 1.38(2) . ?
C27 C26 1.49(2) . ?
C4 C3 1.37(2) . ?
C8 C3 1.379(18) . ?
C28 C29 1.38(2) . ?
C29 C30 1.35(2) . ?
C30 C31 1.34(2) . ?
C32 C31 1.40(2) . ?
C17 C18 1.53(2) . ?
C15 C16 1.3900 . ?
C15 C14 1.3900 . ?
C16 C11 1.3900 . ?
C11 C12 1.3900 . ?
C11 C10 1.511(15) . ?
C12 C13 1.3900 . ?
C13 C14 1.3900 . ?
C1 C2 1.510(19) . ?
C2 C3 1.514(19) . ?
C10 C9 1.502(18) . ?
C25 C26 1.50(2) . ?
